data_7034137
loop_
_publ_author_name
'Timofeev, Sergey V.'
'Zhidkova, Olga B.'
'Mosolova, Elena M.'
'Sivaev, Igor B.'
'Godovikov, Ivan A.'
'Suponitsky, Kyrill Yu'
'Starikova, Zoya A.'
'Bregadze, Vladimir I.'

_publ_section_title
;
 Tungsten carbonyl \s-complexes with charge-compensated nido-carboranyl
 thioether ligands.
;
_journal_issue 14
_journal_name_full 'Dalton transactions (Cambridge, England : 2003)'
_journal_page_first 6449
_journal_page_last 6456
_journal_paper_doi 10.1039/c5dt00176e
_journal_volume 44
_journal_year 2015
_chemical_absolute_configuration ad
_chemical_formula_moiety 'C6 H21 B9 S3'
_chemical_formula_sum 'C6 H21 B9 S3'
_chemical_formula_weight 286.70
_chemical_name_systematic
; 
 ? 
;
_space_group_IT_number 9
_symmetry_cell_setting monoclinic
_symmetry_space_group_name_Hall 'C -2yc'
_symmetry_space_group_name_H-M 'C 1 c 1'
_atom_sites_solution_hydrogens difmap
_atom_sites_solution_primary direct
_atom_sites_solution_secondary difmap
_audit_creation_method SHELXL-97
_audit_update_record
;
2015-01-13 deposited with the CCDC.
2015-02-23 downloaded from the CCDC.
;
_cell_angle_alpha 90.00
_cell_angle_beta 111.6100(10)
_cell_angle_gamma 90.00
_cell_formula_units_Z 4
_cell_length_a 9.5559(7)
_cell_length_b 12.9988(10)
_cell_length_c 12.8588(9)
_cell_measurement_reflns_used 402
_cell_measurement_temperature 100(2)
_cell_measurement_theta_max 29
_cell_measurement_theta_min 3
_cell_volume 1484.99(19)
_computing_cell_refinement 'SAINT (Bruker, 2009)'
_computing_data_collection 'APEX (Bruker, 2009)'
_computing_data_reduction 'SAINT (Bruker, 2009)'
_computing_molecular_graphics 'SHELXTL (Sheldrick, 2008)'
_computing_publication_material 'SHELXTL (Sheldrick, 2008) and PLATON (Spek, 2009)'
_computing_structure_refinement 'SHELXTL (Sheldrick, 2008)'
_computing_structure_solution 'SHELXTL (Sheldrick, 2008)'
_diffrn_ambient_temperature 100(2)
_diffrn_measured_fraction_theta_full 0.998
_diffrn_measured_fraction_theta_max 0.998
_diffrn_measurement_device_type 'Bruker APEX-II CCD'
_diffrn_measurement_method '\f and \w scans'
_diffrn_radiation_monochromator graphite
_diffrn_radiation_source 'sealed tube'
_diffrn_radiation_type MoK\a
_diffrn_radiation_wavelength 0.71073
_diffrn_reflns_av_R_equivalents 0.0315
_diffrn_reflns_av_sigmaI/netI 0.0558
_diffrn_reflns_limit_h_max 13
_diffrn_reflns_limit_h_min -12
_diffrn_reflns_limit_k_max 17
_diffrn_reflns_limit_k_min -17
_diffrn_reflns_limit_l_max 17
_diffrn_reflns_limit_l_min -17
_diffrn_reflns_number 8019
_diffrn_reflns_theta_full 29.00
_diffrn_reflns_theta_max 29.00
_diffrn_reflns_theta_min 2.78
_diffrn_standards_decay_% 0
_diffrn_standards_number 0
_exptl_absorpt_coefficient_mu 0.468
_exptl_absorpt_correction_T_max 0.963
_exptl_absorpt_correction_T_min 0.827
_exptl_absorpt_correction_type multi-scan
_exptl_absorpt_process_details 'SADABS-2008/1 (Bruker,2008)'
_exptl_crystal_colour colorless
_exptl_crystal_density_diffrn 1.282
_exptl_crystal_density_method 'not measured'
_exptl_crystal_description plate
_exptl_crystal_F_000 600
_exptl_crystal_size_max 0.32
_exptl_crystal_size_mid 0.24
_exptl_crystal_size_min 0.08
_refine_diff_density_max 0.451
_refine_diff_density_min -0.310
_refine_diff_density_rms 0.059
_refine_ls_abs_structure_details 'Flack H D (1983), Acta Cryst. A39, 876-881'
_refine_ls_abs_structure_Flack 0.00(7)
_refine_ls_extinction_method none
_refine_ls_goodness_of_fit_ref 0.952
_refine_ls_hydrogen_treatment mixed
_refine_ls_matrix_type full
_refine_ls_number_parameters 171
_refine_ls_number_reflns 3857
_refine_ls_number_restraints 2
_refine_ls_restrained_S_all 0.951
_refine_ls_R_factor_all 0.0396
_refine_ls_R_factor_gt 0.0325
_refine_ls_shift/su_max 0.001
_refine_ls_shift/su_mean 0.000
_refine_ls_structure_factor_coef Fsqd
_refine_ls_weighting_details 'calc w=1/[\s^2^(Fo^2^)+(0.0332P)^2^] where P=(Fo^2^+2Fc^2^)/3'
_refine_ls_weighting_scheme calc
_refine_ls_wR_factor_gt 0.0681
_refine_ls_wR_factor_ref 0.0705
_reflns_number_gt 3390
_reflns_number_total 3857
_reflns_threshold_expression I>2\s(I)
_cod_data_source_file c5dt00176e2.cif
_cod_data_source_block comp3
_cod_depositor_comments
;
The following automatic conversions were performed:

'_symmetry_cell_setting' value 'Monoclinic' changed to 'monoclinic'
according to
/usr/data/users/saulius/crontab/automatic-downloads/rss-feeds/RSC/lib/dictionaries/cif_core.dic
dictionary named 'cif_core.dic' version 2.4.2 from 2011-04-26.

Automatic conversion script
Id: cif_fix_values 3008 2015-01-20 13:52:24Z robertas 

 Adding full bibliography for 7034137--7034141.cif.
;
_cod_original_sg_symbol_H-M 'C c'
_cod_database_code 7034137

loop_
_symmetry_equiv_pos_as_xyz
'x, y, z'
'x, -y, z+1/2'
'x+1/2, y+1/2, z'
'x+1/2, -y+1/2, z+1/2'

loop_
_atom_site_label
_atom_site_type_symbol
_atom_site_fract_x
_atom_site_fract_y
_atom_site_fract_z
_atom_site_U_iso_or_equiv
_atom_site_adp_type
_atom_site_occupancy
_atom_site_symmetry_multiplicity
_atom_site_calc_flag
_atom_site_refinement_flags
S1 S 0.77453(6) -0.17400(4) 0.38851(5) 0.01858(12) Uani 1 1 d .
S2 S 0.88348(5) 0.05442(4) 0.46241(4) 0.01967(13) Uani 1 1 d .
S3 S 0.21897(5) 0.04886(4) 0.36258(4) 0.01558(11) Uani 1 1 d .
C1 C 0.7447(3) -0.19672(18) 0.51718(19) 0.0236(5) Uani 1 1 d .
H1A H 0.8144 -0.2500 0.5605 0.035 Uiso 1 1 calc R
H1B H 0.6409 -0.2195 0.5001 0.035 Uiso 1 1 calc R
H1C H 0.7627 -0.1330 0.5608 0.035 Uiso 1 1 calc R
C2 C 0.8737(3) 0.16808(18) 0.5389(2) 0.0263(5) Uani 1 1 d .
H2A H 0.9742 0.1843 0.5933 0.040 Uiso 1 1 calc R
H2B H 0.8048 0.1561 0.5784 0.040 Uiso 1 1 calc R
H2C H 0.8369 0.2258 0.4869 0.040 Uiso 1 1 calc R
C3 C 0.0735(2) 0.10046(18) 0.24008(18) 0.0197(5) Uani 1 1 d .
H3A H -0.0195 0.1086 0.2548 0.030 Uiso 1 1 calc R
H3B H 0.0556 0.0533 0.1770 0.030 Uiso 1 1 calc R
H3C H 0.1052 0.1676 0.2218 0.030 Uiso 1 1 calc R
C4 C 0.1504(2) -0.07871(17) 0.3672(2) 0.0221(5) Uani 1 1 d .
H4A H 0.0509 -0.0750 0.3725 0.033 Uiso 1 1 calc R
H4B H 0.2200 -0.1150 0.4326 0.033 Uiso 1 1 calc R
H4C H 0.1429 -0.1158 0.2990 0.033 Uiso 1 1 calc R
B1 B 0.5022(3) 0.0453(2) 0.1441(2) 0.0170(5) Uani 1 1 d .
H1 H 0.4802 0.0622 0.0597 0.020 Uiso 1 1 d R
B2 B 0.6158(3) 0.12326(19) 0.2544(2) 0.0167(5) Uani 1 1 d .
H2 H 0.6660 0.1933 0.2469 0.020 Uiso 1 1 d R
B3 B 0.6812(3) 0.00187(19) 0.2352(2) 0.0166(5) Uani 1 1 d .
H3 H 0.7783 -0.0130 0.2178 0.020 Uiso 1 1 d R
B4 B 0.5267(3) -0.0848(2) 0.18951(19) 0.0173(5) Uani 1 1 d .
H4 H 0.5382 -0.1484 0.1430 0.021 Uiso 1 1 d R
B5 B 0.3654(3) -0.01825(19) 0.1862(2) 0.0173(5) Uani 1 1 d .
H5 H 0.2566 -0.0333 0.1283 0.021 Uiso 1 1 d R
B6 B 0.4218(3) 0.11433(19) 0.2294(2) 0.0163(5) Uani 1 1 d .
H6 H 0.3573 0.1807 0.1984 0.020 Uiso 1 1 d R
C7 C 0.6386(2) -0.07456(15) 0.33062(17) 0.0149(4) Uani 1 1 d .
C8 C 0.6919(2) 0.04116(16) 0.36585(18) 0.0154(4) Uani 1 1 d .
B9 B 0.5541(3) 0.11031(19) 0.3716(2) 0.0147(5) Uani 1 1 d .
H9 H 0.5651 0.1757 0.4212 0.018 Uiso 1 1 d R
B10 B 0.3886(3) 0.02552(19) 0.3224(2) 0.0150(5) Uani 1 1 d .
B11 B 0.4627(3) -0.09724(19) 0.3027(2) 0.0146(5) Uani 1 1 d .
H11 H 0.4263 -0.1695 0.3191 0.018 Uiso 1 1 d R
H10 H 0.485(3) 0.0251(18) 0.404(2) 0.022(6) Uiso 1 1 d .

loop_
_atom_site_aniso_label
_atom_site_aniso_U_11
_atom_site_aniso_U_22
_atom_site_aniso_U_33
_atom_site_aniso_U_23
_atom_site_aniso_U_13
_atom_site_aniso_U_12
S1 0.0172(3) 0.0187(3) 0.0211(3) -0.0006(2) 0.0086(2) 0.0022(2)
S2 0.0138(3) 0.0242(3) 0.0190(3) -0.0064(2) 0.0037(2) -0.0002(2)
S3 0.0142(2) 0.0187(3) 0.0146(3) -0.0002(2) 0.0062(2) -0.0003(2)
C1 0.0224(12) 0.0286(13) 0.0201(12) 0.0050(9) 0.0080(10) 0.0050(10)
C2 0.0233(12) 0.0230(12) 0.0270(13) -0.0096(10) 0.0025(10) -0.0006(10)
C3 0.0140(10) 0.0235(12) 0.0196(11) 0.0026(9) 0.0038(9) 0.0022(9)
C4 0.0178(11) 0.0195(11) 0.0297(12) 0.0014(9) 0.0096(10) -0.0011(9)
B1 0.0154(11) 0.0232(13) 0.0135(12) 0.0006(9) 0.0067(9) -0.0014(10)
B2 0.0196(12) 0.0174(12) 0.0136(11) 0.0023(9) 0.0067(10) -0.0003(10)
B3 0.0181(11) 0.0190(12) 0.0141(12) -0.0026(9) 0.0077(10) -0.0006(9)
B4 0.0158(11) 0.0215(13) 0.0145(12) -0.0047(10) 0.0053(10) -0.0004(10)
B5 0.0141(11) 0.0233(13) 0.0140(12) -0.0013(9) 0.0048(9) -0.0007(9)
B6 0.0180(11) 0.0172(12) 0.0152(11) -0.0002(9) 0.0077(9) -0.0004(9)
C7 0.0132(9) 0.0157(10) 0.0150(10) -0.0023(8) 0.0044(8) 0.0006(8)
C8 0.0130(10) 0.0186(10) 0.0134(10) -0.0019(9) 0.0035(8) -0.0016(8)
B9 0.0138(11) 0.0169(12) 0.0139(11) 0.0002(9) 0.0056(9) 0.0004(9)
B10 0.0129(11) 0.0190(12) 0.0127(11) -0.0008(9) 0.0044(9) -0.0013(9)
B11 0.0135(11) 0.0136(11) 0.0174(11) -0.0022(9) 0.0064(9) -0.0015(8)

loop_
_atom_type_symbol
_atom_type_description
_atom_type_scat_dispersion_real
_atom_type_scat_dispersion_imag
_atom_type_scat_source
C C 0.0033 0.0016 'International Tables Vol C Tables 4.2.6.8 and 6.1.1.4'
H H 0.0000 0.0000 'International Tables Vol C Tables 4.2.6.8 and 6.1.1.4'
B B 0.0013 0.0007 'International Tables Vol C Tables 4.2.6.8 and 6.1.1.4'
S S 0.1246 0.1234 'International Tables Vol C Tables 4.2.6.8 and 6.1.1.4'

loop_
_geom_angle_atom_site_label_1
_geom_angle_atom_site_label_2
_geom_angle_atom_site_label_3
_geom_angle
C7 S1 C1 99.46(10)
C2 S2 C8 102.22(10)
C4 S3 C3 101.51(11)
C4 S3 B10 102.73(10)
C3 S3 B10 106.41(11)
S1 C1 H1A 109.5
S1 C1 H1B 109.5
H1A C1 H1B 109.5
S1 C1 H1C 109.5
H1A C1 H1C 109.5
H1B C1 H1C 109.5
S2 C2 H2A 109.5
S2 C2 H2B 109.5
H2A C2 H2B 109.5
S2 C2 H2C 109.5
H2A C2 H2C 109.5
H2B C2 H2C 109.5
S3 C3 H3A 109.5
S3 C3 H3B 109.5
H3A C3 H3B 109.5
S3 C3 H3C 109.5
H3A C3 H3C 109.5
H3B C3 H3C 109.5
S3 C4 H4A 109.5
S3 C4 H4B 109.5
H4A C4 H4B 109.5
S3 C4 H4C 109.5
H4A C4 H4C 109.5
H4B C4 H4C 109.5
B2 B1 B3 59.41(14)
B2 B1 B4 108.44(17)
B3 B1 B4 60.06(14)
B2 B1 B5 108.97(16)
B3 B1 B5 106.73(17)
B4 B1 B5 58.93(14)
B2 B1 B6 59.59(13)
B3 B1 B6 106.37(17)
B4 B1 B6 108.03(17)
B5 B1 B6 61.41(14)
B2 B1 H1 123.0
B3 B1 H1 121.8
B4 B1 H1 119.4
B5 B1 H1 121.2
B6 B1 H1 124.0
C8 B2 B3 59.60(13)
C8 B2 B1 105.14(16)
B3 B2 B1 60.76(14)
C8 B2 B6 101.83(16)
B3 B2 B6 108.74(18)
B1 B2 B6 61.28(14)
C8 B2 B9 54.41(12)
B3 B2 B9 106.03(16)
B1 B2 B9 108.89(17)
B6 B2 B9 60.35(13)
C8 B2 H2 123.2
B3 B2 H2 124.7
B1 B2 H2 126.4
B6 B2 H2 121.7
B9 B2 H2 117.1
C8 B3 C7 55.00(12)
C8 B3 B2 59.35(13)
C7 B3 B2 103.10(16)
C8 B3 B1 104.25(16)
C7 B3 B1 103.21(16)
B2 B3 B1 59.83(14)
C8 B3 B4 104.71(16)
C7 B3 B4 59.28(13)
B2 B3 B4 108.80(18)
B1 B3 B4 60.08(14)
C8 B3 H3 121.5
C7 B3 H3 120.0
B2 B3 H3 125.9
B1 B3 H3 129.2
B4 B3 H3 120.4
C7 B4 B5 100.66(16)
C7 B4 B3 59.34(13)
B5 B4 B3 108.15(18)
C7 B4 B1 103.08(16)
B5 B4 B1 60.94(14)
B3 B4 B1 59.85(14)
C7 B4 B11 54.45(12)
B5 B4 B11 60.13(14)
B3 B4 B11 106.34(16)
B1 B4 B11 108.16(17)
C7 B4 H4 120.1
B5 B4 H4 130.5
B3 B4 H4 116.1
B1 B4 H4 126.3
B11 B4 H4 122.2
B4 B5 B11 60.70(14)
B4 B5 B10 110.13(17)
B11 B5 B10 61.02(13)
B4 B5 B1 60.13(14)
B11 B5 B1 107.98(17)
B10 B5 B1 108.07(17)
B4 B5 B6 107.38(17)
B11 B5 B6 106.54(16)
B10 B5 B6 58.87(13)
B1 B5 B6 59.39(13)
B4 B5 H5 123.8
B11 B5 H5 124.5
B10 B5 H5 119.4
B1 B5 H5 120.9
B6 B5 H5 119.7
B2 B6 B10 110.91(17)
B2 B6 B1 59.13(13)
B10 B6 B1 108.06(17)
B2 B6 B9 61.28(14)
B10 B6 B9 61.91(13)
B1 B6 B9 107.95(17)
B2 B6 B5 106.84(17)
B10 B6 B5 59.04(13)
B1 B6 B5 59.20(14)
B9 B6 B5 107.41(17)
B2 B6 H6 116.5
B10 B6 H6 124.4
B1 B6 H6 120.2
B9 B6 H6 120.2
B5 B6 H6 126.3
C8 C7 B11 115.63(16)
C8 C7 B4 112.12(16)
B11 C7 B4 64.12(14)
C8 C7 B3 61.96(13)
B11 C7 B3 116.29(16)
B4 C7 B3 61.38(13)
C8 C7 S1 117.07(14)
B11 C7 S1 119.90(15)
B4 C7 S1 116.89(14)
B3 C7 S1 112.56(14)
C7 C8 B9 110.84(16)
C7 C8 B2 110.80(16)
B9 C8 B2 65.89(14)
C7 C8 B3 63.04(13)
B9 C8 B3 116.88(17)
B2 C8 B3 61.05(14)
C7 C8 S2 114.95(14)
B9 C8 S2 123.54(15)
B2 C8 S2 121.72(14)
B3 C8 S2 112.38(14)
C8 B9 B6 104.37(17)
C8 B9 B2 59.70(13)
B6 B9 B2 58.37(13)
C8 B9 B10 105.21(16)
B6 B9 B10 58.31(13)
B2 B9 B10 105.69(16)
C8 B9 H9 125.4
B6 B9 H9 118.2
B2 B9 H9 116.1
B10 B9 H9 125.4
C8 B9 H10 93.0(10)
B6 B9 H10 95.4(10)
B2 B9 H10 129.8(10)
B10 B9 H10 37.3(10)
H9 B9 H10 114.0
B6 B10 B5 62.09(14)
B6 B10 B11 107.75(17)
B5 B10 B11 59.37(13)
B6 B10 B9 59.79(13)
B5 B10 B9 108.12(16)
B11 B10 B9 104.29(16)
B6 B10 S3 117.55(15)
B5 B10 S3 120.71(15)
B11 B10 S3 126.81(15)
B9 B10 S3 121.52(15)
B6 B10 H10 110.3(12)
B5 B10 H10 133.4(13)
B11 B10 H10 84.0(12)
B9 B10 H10 50.9(12)
S3 B10 H10 103.8(13)
C7 B11 B5 105.20(17)
C7 B11 B4 61.43(13)
B5 B11 B4 59.17(13)
C7 B11 B10 103.80(16)
B5 B11 B10 59.61(13)
B4 B11 B10 107.77(17)
C7 B11 H11 121.0
B5 B11 H11 125.4
B4 B11 H11 119.0
B10 B11 H11 126.0

loop_
_geom_bond_atom_site_label_1
_geom_bond_atom_site_label_2
_geom_bond_distance
S1 C7 1.789(2)
S1 C1 1.803(2)
S2 C2 1.797(2)
S2 C8 1.802(2)
S3 C4 1.792(2)
S3 C3 1.803(2)
S3 B10 1.899(2)
C1 H1A 0.9800
C1 H1B 0.9800
C1 H1C 0.9800
C2 H2A 0.9800
C2 H2B 0.9800
C2 H2C 0.9800
C3 H3A 0.9800
C3 H3B 0.9800
C3 H3C 0.9800
C4 H4A 0.9800
C4 H4B 0.9800
C4 H4C 0.9800
B1 B2 1.756(3)
B1 B3 1.772(3)
B1 B4 1.776(4)
B1 B5 1.790(4)
B1 B6 1.794(3)
B1 H1 1.0499
B2 C8 1.719(3)
B2 B3 1.748(3)
B2 B6 1.764(3)
B2 B9 1.817(3)
B2 H2 1.0500
B3 C8 1.723(3)
B3 C7 1.740(3)
B3 B4 1.776(3)
B3 H3 1.0499
B4 C7 1.739(3)
B4 B5 1.754(3)
B4 B11 1.782(3)
B4 H4 1.0504
B5 B11 1.772(3)
B5 B10 1.776(3)
B5 B6 1.830(4)
B5 H5 1.0500
B6 B10 1.773(3)
B6 B9 1.800(3)
B6 H6 1.0500
C7 C8 1.599(3)
C7 B11 1.611(3)
C8 B9 1.619(3)
B9 B10 1.838(3)
B9 H9 1.0447
B9 H10 1.43(2)
B10 B11 1.801(3)
B10 H10 1.12(2)
B11 H11 1.0499

loop_
_geom_torsion_atom_site_label_1
_geom_torsion_atom_site_label_2
_geom_torsion_atom_site_label_3
_geom_torsion_atom_site_label_4
_geom_torsion
B3 B1 B2 C8 -41.21(15)
B4 B1 B2 C8 -5.1(2)
B5 B1 B2 C8 57.4(2)
B6 B1 B2 C8 95.39(17)
B4 B1 B2 B3 36.07(16)
B5 B1 B2 B3 98.64(19)
B6 B1 B2 B3 136.60(18)
B3 B1 B2 B6 -136.60(18)
B4 B1 B2 B6 -100.53(19)
B5 B1 B2 B6 -37.96(16)
B3 B1 B2 B9 -98.21(18)
B4 B1 B2 B9 -62.1(2)
B5 B1 B2 B9 0.4(2)
B6 B1 B2 B9 38.39(16)
B1 B2 B3 C8 -132.49(17)
B6 B2 B3 C8 -92.98(17)
B9 B2 B3 C8 -29.47(14)
C8 B2 B3 C7 34.67(14)
B1 B2 B3 C7 -97.83(17)
B6 B2 B3 C7 -58.31(19)
B9 B2 B3 C7 5.2(2)
C8 B2 B3 B1 132.49(17)
B6 B2 B3 B1 39.51(16)
B9 B2 B3 B1 103.02(18)
C8 B2 B3 B4 96.32(17)
B1 B2 B3 B4 -36.17(16)
B6 B2 B3 B4 3.3(2)
B9 B2 B3 B4 66.8(2)
B2 B1 B3 C8 40.88(15)
B4 B1 B3 C8 -98.98(17)
B5 B1 B3 C8 -61.6(2)
B6 B1 B3 C8 2.7(2)
B2 B1 B3 C7 97.64(16)
B4 B1 B3 C7 -42.23(15)
B5 B1 B3 C7 -4.9(2)
B6 B1 B3 C7 59.5(2)
B4 B1 B3 B2 -139.87(17)
B5 B1 B3 B2 -102.52(18)
B6 B1 B3 B2 -38.14(16)
B2 B1 B3 B4 139.87(17)
B5 B1 B3 B4 37.35(16)
B6 B1 B3 B4 101.72(18)
C8 B3 B4 C7 -32.24(14)
B2 B3 B4 C7 -94.38(17)
B1 B3 B4 C7 -130.44(17)
C8 B3 B4 B5 59.6(2)
C7 B3 B4 B5 91.84(17)
B2 B3 B4 B5 -2.5(2)
B1 B3 B4 B5 -38.60(16)
C8 B3 B4 B1 98.20(17)
C7 B3 B4 B1 130.44(17)
B2 B3 B4 B1 36.07(16)
C8 B3 B4 B11 -3.7(2)
C7 B3 B4 B11 28.59(15)
B2 B3 B4 B11 -65.8(2)
B1 B3 B4 B11 -101.85(19)
B2 B1 B4 C7 6.4(2)
B3 B1 B4 C7 42.23(15)
B5 B1 B4 C7 -95.06(17)
B6 B1 B4 C7 -56.7(2)
B2 B1 B4 B5 101.49(18)
B3 B1 B4 B5 137.29(17)
B6 B1 B4 B5 38.40(16)
B2 B1 B4 B3 -35.80(16)
B5 B1 B4 B3 -137.29(17)
B6 B1 B4 B3 -98.89(18)
B2 B1 B4 B11 62.9(2)
B3 B1 B4 B11 98.73(18)
B5 B1 B4 B11 -38.56(16)
B6 B1 B4 B11 -0.2(2)
C7 B4 B5 B11 -37.78(14)
B3 B4 B5 B11 -98.81(18)
B1 B4 B5 B11 -136.92(17)
C7 B4 B5 B10 -0.7(2)
B3 B4 B5 B10 -61.7(2)
B1 B4 B5 B10 -99.81(18)
B11 B4 B5 B10 37.12(16)
C7 B4 B5 B1 99.14(17)
B3 B4 B5 B1 38.12(16)
B11 B4 B5 B1 136.92(17)
C7 B4 B5 B6 61.80(19)
B3 B4 B5 B6 0.8(2)
B1 B4 B5 B6 -37.34(15)
B11 B4 B5 B6 99.58(17)
B2 B1 B5 B4 -100.56(18)
B3 B1 B5 B4 -37.86(16)
B6 B1 B5 B4 -137.73(17)
B2 B1 B5 B11 -61.8(2)
B3 B1 B5 B11 0.9(2)
B4 B1 B5 B11 38.77(16)
B6 B1 B5 B11 -98.96(17)
B2 B1 B5 B10 2.7(2)
B3 B1 B5 B10 65.4(2)
B4 B1 B5 B10 103.31(18)
B6 B1 B5 B10 -34.42(16)
B2 B1 B5 B6 37.16(16)
B3 B1 B5 B6 99.86(18)
B4 B1 B5 B6 137.73(17)
C8 B2 B6 B10 -1.8(2)
B3 B2 B6 B10 59.8(2)
B1 B2 B6 B10 99.10(19)
B9 B2 B6 B10 -38.36(16)
C8 B2 B6 B1 -100.93(17)
B3 B2 B6 B1 -39.28(16)
B9 B2 B6 B1 -137.47(18)
C8 B2 B6 B9 36.54(15)
B3 B2 B6 B9 98.19(18)
B1 B2 B6 B9 137.47(18)
C8 B2 B6 B5 -64.45(18)
B3 B2 B6 B5 -2.8(2)
B1 B2 B6 B5 36.47(15)
B9 B2 B6 B5 -100.99(17)
B3 B1 B6 B2 38.06(16)
B4 B1 B6 B2 101.22(18)
B5 B1 B6 B2 138.52(17)
B2 B1 B6 B10 -104.03(18)
B3 B1 B6 B10 -66.0(2)
B4 B1 B6 B10 -2.8(2)
B5 B1 B6 B10 34.49(16)
B2 B1 B6 B9 -38.55(16)
B3 B1 B6 B9 -0.5(2)
B4 B1 B6 B9 62.7(2)
B5 B1 B6 B9 99.97(18)
B2 B1 B6 B5 -138.52(17)
B3 B1 B6 B5 -100.46(18)
B4 B1 B6 B5 -37.29(15)
B4 B5 B6 B2 1.2(2)
B11 B5 B6 B2 65.00(19)
B10 B5 B6 B2 104.67(18)
B1 B5 B6 B2 -36.44(15)
B4 B5 B6 B10 -103.43(18)
B11 B5 B6 B10 -39.66(15)
B1 B5 B6 B10 -141.11(18)
B4 B5 B6 B1 37.68(16)
B11 B5 B6 B1 101.45(18)
B10 B5 B6 B1 141.11(18)
B4 B5 B6 B9 -63.2(2)
B11 B5 B6 B9 0.5(2)
B10 B5 B6 B9 40.21(15)
B1 B5 B6 B9 -100.90(18)
B5 B4 C7 C8 -68.0(2)
B3 B4 C7 C8 36.88(16)
B1 B4 C7 C8 -5.6(2)
B11 B4 C7 C8 -108.76(18)
B5 B4 C7 B11 40.76(16)
B3 B4 C7 B11 145.64(18)
B1 B4 C7 B11 103.14(18)
B5 B4 C7 B3 -104.88(18)
B1 B4 C7 B3 -42.51(15)
B11 B4 C7 B3 -145.64(18)
B5 B4 C7 S1 152.80(15)
B3 B4 C7 S1 -102.32(17)
B1 B4 C7 S1 -144.82(15)
B11 B4 C7 S1 112.04(17)
B2 B3 C7 C8 -36.68(15)
B1 B3 C7 C8 -98.30(17)
B4 B3 C7 C8 -140.96(17)
C8 B3 C7 B11 106.46(19)
B2 B3 C7 B11 69.8(2)
B1 B3 C7 B11 8.2(2)
B4 B3 C7 B11 -34.49(18)
C8 B3 C7 B4 140.96(17)
B2 B3 C7 B4 104.28(18)
B1 B3 C7 B4 42.66(16)
C8 B3 C7 S1 -109.70(16)
B2 B3 C7 S1 -146.38(14)
B1 B3 C7 S1 152.00(14)
B4 B3 C7 S1 109.34(16)
C1 S1 C7 C8 87.44(16)
C1 S1 C7 B11 -61.23(18)
C1 S1 C7 B4 -135.39(16)
C1 S1 C7 B3 156.38(15)
B11 C7 C8 B9 2.9(2)
B4 C7 C8 B9 73.8(2)
B3 C7 C8 B9 110.43(19)
S1 C7 C8 B9 -147.10(15)
B11 C7 C8 B2 -68.3(2)
B4 C7 C8 B2 2.6(2)
B3 C7 C8 B2 39.27(16)
S1 C7 C8 B2 141.74(15)
B11 C7 C8 B3 -107.52(19)
B4 C7 C8 B3 -36.65(16)
S1 C7 C8 B3 102.47(16)
B11 C7 C8 S2 148.91(15)
B4 C7 C8 S2 -140.21(15)
B3 C7 C8 S2 -103.56(16)
S1 C7 C8 S2 -1.1(2)
B3 B2 C8 C7 -40.15(16)
B1 B2 C8 C7 1.7(2)
B6 B2 C8 C7 64.8(2)
B9 B2 C8 C7 104.29(18)
B3 B2 C8 B9 -144.44(17)
B1 B2 C8 B9 -102.64(17)
B6 B2 C8 B9 -39.51(16)
B1 B2 C8 B3 41.80(16)
B6 B2 C8 B3 104.93(18)
B9 B2 C8 B3 144.44(17)
B3 B2 C8 S2 99.77(17)
B1 B2 C8 S2 141.57(15)
B6 B2 C8 S2 -155.30(15)
B9 B2 C8 S2 -115.79(18)
B2 B3 C8 C7 137.45(17)
B1 B3 C8 C7 96.32(17)
B4 B3 C8 C7 34.05(15)
C7 B3 C8 B9 -100.93(19)
B2 B3 C8 B9 36.52(18)
B1 B3 C8 B9 -4.6(2)
B4 B3 C8 B9 -66.9(2)
C7 B3 C8 B2 -137.45(17)
B1 B3 C8 B2 -41.13(15)
B4 B3 C8 B2 -103.40(18)
C7 B3 C8 S2 107.60(15)
B2 B3 C8 S2 -114.96(16)
B1 B3 C8 S2 -156.09(14)
B4 B3 C8 S2 141.64(15)
C2 S2 C8 C7 -149.58(16)
C2 S2 C8 B9 -8.4(2)
C2 S2 C8 B2 72.02(18)
C2 S2 C8 B3 140.86(16)
C7 C8 B9 B6 -65.2(2)
B2 C8 B9 B6 39.04(15)
B3 C8 B9 B6 4.3(2)
S2 C8 B9 B6 152.27(15)
C7 C8 B9 B2 -104.24(18)
B3 C8 B9 B2 -34.78(17)
S2 C8 B9 B2 113.23(18)
C7 C8 B9 B10 -4.7(2)
B2 C8 B9 B10 99.54(17)
B3 C8 B9 B10 64.8(2)
S2 C8 B9 B10 -147.23(15)
B2 B6 B9 C8 -39.69(16)
B10 B6 B9 C8 99.22(17)
B1 B6 B9 C8 -2.1(2)
B5 B6 B9 C8 60.35(19)
B10 B6 B9 B2 138.91(18)
B1 B6 B9 B2 37.59(16)
B5 B6 B9 B2 100.04(18)
B2 B6 B9 B10 -138.91(18)
B1 B6 B9 B10 -101.33(18)
B5 B6 B9 B10 -38.87(15)
B3 B2 B9 C8 31.46(15)
B1 B2 B9 C8 95.43(18)
B6 B2 B9 C8 134.23(18)
C8 B2 B9 B6 -134.23(18)
B3 B2 B9 B6 -102.77(19)
B1 B2 B9 B6 -38.80(17)
C8 B2 B9 B10 -98.72(17)
B3 B2 B9 B10 -67.26(19)
B1 B2 B9 B10 -3.3(2)
B6 B2 B9 B10 35.51(15)
B2 B6 B10 B5 -97.61(19)
B1 B6 B10 B5 -34.56(16)
B9 B6 B10 B5 -135.71(17)
B2 B6 B10 B11 -58.4(2)
B1 B6 B10 B11 4.6(2)
B9 B6 B10 B11 -96.51(17)
B5 B6 B10 B11 39.19(15)
B2 B6 B10 B9 38.10(16)
B1 B6 B10 B9 101.15(18)
B5 B6 B10 B9 135.71(17)
B2 B6 B10 S3 150.34(15)
B1 B6 B10 S3 -146.61(15)
B9 B6 B10 S3 112.24(17)
B5 B6 B10 S3 -112.05(17)
B4 B5 B10 B6 98.64(18)
B11 B5 B10 B6 135.62(17)
B1 B5 B10 B6 34.63(16)
B4 B5 B10 B11 -36.98(16)
B1 B5 B10 B11 -100.98(18)
B6 B5 B10 B11 -135.62(17)
B4 B5 B10 B9 59.2(2)
B11 B5 B10 B9 96.20(17)
B1 B5 B10 B9 -4.8(2)
B6 B5 B10 B9 -39.42(15)
B4 B5 B10 S3 -154.26(16)
B11 B5 B10 S3 -117.28(18)
B1 B5 B10 S3 141.74(16)
B6 B5 B10 S3 107.11(18)
C8 B9 B10 B6 -97.72(18)
B2 B9 B10 B6 -35.54(15)
C8 B9 B10 B5 -57.2(2)
B6 B9 B10 B5 40.49(16)
B2 B9 B10 B5 5.0(2)
C8 B9 B10 B11 4.7(2)
B6 B9 B10 B11 102.46(18)
B2 B9 B10 B11 66.92(19)
C8 B9 B10 S3 156.58(15)
B6 B9 B10 S3 -105.71(19)
B2 B9 B10 S3 -141.25(16)
C4 S3 B10 B6 142.01(16)
C3 S3 B10 B6 35.76(19)
C4 S3 B10 B5 69.73(19)
C3 S3 B10 B5 -36.5(2)
C4 S3 B10 B11 -3.1(2)
C3 S3 B10 B11 -109.33(19)
C4 S3 B10 B9 -148.22(17)
C3 S3 B10 B9 105.53(18)
C8 C7 B11 B5 62.2(2)
B4 C7 B11 B5 -41.18(16)
B3 C7 B11 B5 -7.6(2)
S1 C7 B11 B5 -148.69(15)
C8 C7 B11 B4 103.39(19)
B3 C7 B11 B4 33.54(17)
S1 C7 B11 B4 -107.51(17)
C8 C7 B11 B10 0.4(2)
B4 C7 B11 B10 -102.95(17)
B3 C7 B11 B10 -69.4(2)
S1 C7 B11 B10 149.54(15)
B4 B5 B11 C7 42.33(16)
B10 B5 B11 C7 -97.31(17)
B1 B5 B11 C7 3.8(2)
B6 B5 B11 C7 -58.7(2)
B10 B5 B11 B4 -139.64(17)
B1 B5 B11 B4 -38.51(16)
B6 B5 B11 B4 -100.99(18)
B4 B5 B11 B10 139.64(17)
B1 B5 B11 B10 101.13(18)
B6 B5 B11 B10 38.65(15)
B5 B4 B11 C7 -132.27(18)
B3 B4 B11 C7 -30.39(16)
B1 B4 B11 C7 -93.35(18)
C7 B4 B11 B5 132.27(18)
B3 B4 B11 B5 101.88(19)
B1 B4 B11 B5 38.92(16)
C7 B4 B11 B10 96.35(17)
B5 B4 B11 B10 -35.92(16)
B3 B4 B11 B10 66.0(2)
B1 B4 B11 B10 3.0(2)
B6 B10 B11 C7 59.3(2)
B5 B10 B11 C7 99.72(18)
B9 B10 B11 C7 -3.1(2)
S3 B10 B11 C7 -152.94(16)
B6 B10 B11 B5 -40.47(16)
B9 B10 B11 B5 -102.84(17)
S3 B10 B11 B5 107.3(2)
B6 B10 B11 B4 -4.7(2)
B5 B10 B11 B4 35.73(15)
B9 B10 B11 B4 -67.11(19)
S3 B10 B11 B4 143.07(17)
